data_7247037
loop_
_publ_author_name
'Faraonov, Maxim A.'
'Yudanova, Evgeniya I.'
'Kuzmin, Alexey V.'
'Khasanov, Salavat S.'
'Troyanov, Sergey I.'
'Otsuka, Akihiro'
'Yamochi, Hideki'
'Kitagawa, Hiroshi'
'Konarev, Dmitri V.'

_publ_section_title
;
 Synthesis, structure and properties of coordination complexes of tin(ii)
 phthalocyanine and naphthalocyanine with transition metal fragments
;
_journal_issue 33
_journal_name_full CrystEngComm
_journal_page_first 4620
_journal_page_last 4637
_journal_paper_doi 10.1039/D3CE00564J
_journal_volume 25
_journal_year 2023
_chemical_formula_moiety 'C32 H16 N8 Sn, C11 O11 Ir4, C20 H30 Cr, C6 H4 Cl2'
_chemical_formula_sum 'C69 H50 Cl2 Cr Ir4 N8 O11 Sn'
_chemical_formula_weight 2177.56
_space_group_crystal_system monoclinic
_space_group_IT_number 14
_space_group_name_Hall '-P 2yn'
_space_group_name_H-M_alt 'P 1 21/n 1'
_atom_sites_solution_hydrogens geom
_atom_sites_solution_primary direct
_atom_sites_solution_secondary difmap
_audit_creation_method SHELXL-2013
_audit_update_record
;
2023-05-20 deposited with the CCDC.	2023-07-13 downloaded from the CCDC.
;
_cell_angle_alpha 90
_cell_angle_beta 96.1960(10)
_cell_angle_gamma 90
_cell_formula_units_Z 4
_cell_length_a 16.9638(3)
_cell_length_b 19.8243(3)
_cell_length_c 19.9815(3)
_cell_measurement_reflns_used 25146
_cell_measurement_temperature 100(1)
_cell_measurement_theta_max 31.4480
_cell_measurement_theta_min 2.0410
_cell_volume 6680.43(19)
_computing_cell_refinement 'CrysAlisPro 1.171.38.46 (Rigaku OD, 2015)'
_computing_data_collection 'CrysAlisPro 1.171.38.46 (Rigaku OD, 2015)'
_computing_data_reduction 'CrysAlisPro 1.171.38.46 (Rigaku OD, 2015)'
_computing_molecular_graphics WinGx
_computing_publication_material WinGx
_computing_structure_refinement 'SHELXL-2013 (Sheldrick, 2013)'
_computing_structure_solution 'SHELXS-2013 (Sheldrick, 2013)'
_diffrn_ambient_environment N~2~
_diffrn_ambient_temperature 100(1)
_diffrn_detector 'CCD plate'
_diffrn_detector_area_resol_mean 5.2283
_diffrn_detector_type AtlasS2
_diffrn_measured_fraction_theta_full 1.000
_diffrn_measured_fraction_theta_max 0.989
_diffrn_measurement_device 'four-circle diffractometer'
_diffrn_measurement_device_type 'Xcalibur, AtlasS2, Gemini'
_diffrn_measurement_method '\w scans'
_diffrn_radiation_monochromator graphite
_diffrn_radiation_probe x-ray
_diffrn_radiation_type 'Mo K\a'
_diffrn_radiation_wavelength 0.71073
_diffrn_reflns_av_R_equivalents 0.0397
_diffrn_reflns_av_unetI/netI 0.0456
_diffrn_reflns_Laue_measured_fraction_full 1.000
_diffrn_reflns_Laue_measured_fraction_max 0.989
_diffrn_reflns_limit_h_max 20
_diffrn_reflns_limit_h_min -24
_diffrn_reflns_limit_k_max 28
_diffrn_reflns_limit_k_min -29
_diffrn_reflns_limit_l_max 28
_diffrn_reflns_limit_l_min -28
_diffrn_reflns_number 77932
_diffrn_reflns_point_group_measured_fraction_full 1.000
_diffrn_reflns_point_group_measured_fraction_max 0.989
_diffrn_reflns_theta_full 25.242
_diffrn_reflns_theta_max 31.506
_diffrn_reflns_theta_min 1.666
_diffrn_source 'fine-focus sealed X-ray tube'
_diffrn_source_type 'Enhance (Mo) X-ray Source'
_exptl_absorpt_coefficient_mu 8.609
_exptl_absorpt_correction_T_max 1.00000
_exptl_absorpt_correction_T_min 0.72619
_exptl_absorpt_correction_type multi-scan
_exptl_absorpt_process_details
;
CrysAlisPro 1.171.41.120a (Rigaku Oxford Diffraction, 2021)
Empirical absorption correction using spherical harmonics,
implemented in SCALE3 ABSPACK scaling algorithm.
;
_exptl_crystal_colour black
_exptl_crystal_density_diffrn 2.165
_exptl_crystal_description bulk
_exptl_crystal_F_000 4096
_exptl_crystal_size_max 0.183
_exptl_crystal_size_mid 0.158
_exptl_crystal_size_min 0.129
_refine_diff_density_max 1.679
_refine_diff_density_min -1.275
_refine_diff_density_rms 0.172
_refine_ls_extinction_method none
_refine_ls_goodness_of_fit_ref 1.042
_refine_ls_hydrogen_treatment constr
_refine_ls_matrix_type full
_refine_ls_number_parameters 809
_refine_ls_number_reflns 22010
_refine_ls_number_restraints 0
_refine_ls_restrained_S_all 1.042
_refine_ls_R_factor_all 0.0428
_refine_ls_R_factor_gt 0.0295
_refine_ls_shift/su_max 0.002
_refine_ls_shift/su_mean 0.000
_refine_ls_structure_factor_coef Fsqd
_refine_ls_weighting_details
;
 w=1/[\s^2^(Fo^2^)+(0.0189P)^2^+1.7140P]
 where P=(Fo^2^+2Fc^2^)/3
;
_refine_ls_weighting_scheme calc
_refine_ls_wR_factor_gt 0.0535
_refine_ls_wR_factor_ref 0.0569
_reflns_Friedel_coverage 0.000
_reflns_number_gt 18189
_reflns_number_total 22010
_reflns_threshold_expression 'I > 2\s(I)'
_cod_data_source_file d3ce00564j2.cif
_cod_data_source_block DMCpCrIr4CO11SnPcC6H4Cl2
_cod_depositor_comments 'Adding full bibliography for 7247026--7247038.cif.'
_cod_original_sg_symbol_H-M 'P 21/n'
_cod_database_code 7247037
_shelx_space_group_comment
;
The symmetry employed for this shelxl refinement is uniquely defined
by the following loop, which should always be used as a source of
symmetry information in preference to the above space-group names.
They are only intended as comments.
;
_shelx_estimated_absorpt_t_min 0.302
_shelx_estimated_absorpt_t_max 0.403
_shelxl_version_number 2013-2

loop_
_space_group_symop_operation_xyz
'x, y, z'
'-x+1/2, y+1/2, -z+1/2'
'-x, -y, -z'
'x-1/2, -y-1/2, z-1/2'

loop_
_atom_site_label
_atom_site_type_symbol
_atom_site_fract_x
_atom_site_fract_y
_atom_site_fract_z
_atom_site_U_iso_or_equiv
_atom_site_adp_type
_atom_site_occupancy
_atom_site_site_symmetry_order
_atom_site_calc_flag
_atom_site_refinement_flags_posn
_atom_site_refinement_flags_adp
_atom_site_refinement_flags_occupancy
_atom_site_disorder_assembly
_atom_site_disorder_group
Sn Sn 0.89225(2) 0.24804(2) 0.29873(2) 0.01073(4) Uani 1 1 d . . . . .
N101 N 1.00536(18) 0.19851(12) 0.31762(14) 0.0131(6) Uani 1 1 d . . . . .
N102 N 0.92569(17) 0.28050(12) 0.40081(13) 0.0129(6) Uani 1 1 d . . . . .
N103 N 0.78002(17) 0.23652(12) 0.33887(13) 0.0124(5) Uani 1 1 d . . . . .
N104 N 0.85985(18) 0.15065(12) 0.25866(14) 0.0132(6) Uani 1 1 d . . . . .
N105 N 0.98757(19) 0.11296(12) 0.22840(14) 0.0156(6) Uani 1 1 d . . . . .
N106 N 1.06915(18) 0.27018(12) 0.40680(14) 0.0148(6) Uani 1 1 d . . . . .
N107 N 0.79757(18) 0.31947(12) 0.42928(14) 0.0129(6) Uani 1 1 d . . . . .
N108 N 0.71746(18) 0.14881(12) 0.26538(14) 0.0152(6) Uani 1 1 d . . . . .
C101 C 0.7835(2) 0.12725(15) 0.24376(16) 0.0146(7) Uani 1 1 d . . . . .
C102 C 0.7853(2) 0.06987(15) 0.19777(17) 0.0174(7) Uani 1 1 d . . . . .
C103 C 0.8626(2) 0.06139(15) 0.18496(17) 0.0158(7) Uani 1 1 d . . . . .
C104 C 0.9107(2) 0.11081(15) 0.22398(16) 0.0145(7) Uani 1 1 d . . . . .
C105 C 1.0320(2) 0.15238(15) 0.27300(17) 0.0146(7) Uani 1 1 d . . . . .
C106 C 1.1161(2) 0.14832(15) 0.28477(17) 0.0155(7) Uani 1 1 d . . . . .
C107 C 1.1407(2) 0.19248(15) 0.33810(17) 0.0150(7) Uani 1 1 d . . . . .
C108 C 1.0696(2) 0.22382(15) 0.35729(16) 0.0139(7) Uani 1 1 d . . . . .
C109 C 1.0033(2) 0.29564(14) 0.42496(16) 0.0135(7) Uani 1 1 d . . . . .
C110 C 1.0025(2) 0.34758(15) 0.47706(16) 0.0140(7) Uani 1 1 d . . . . .
C111 C 0.9231(2) 0.36290(15) 0.48206(16) 0.0138(7) Uani 1 1 d . . . . .
C112 C 0.8749(2) 0.31992(15) 0.43501(16) 0.0127(6) Uani 1 1 d . . . . .
C113 C 0.7535(2) 0.27779(14) 0.38778(16) 0.0124(6) Uani 1 1 d . . . . .
C114 C 0.6716(2) 0.26542(15) 0.39132(17) 0.0138(7) Uani 1 1 d . . . . .
C115 C 0.6485(2) 0.21440(15) 0.34361(16) 0.0144(7) Uani 1 1 d . . . . .
C116 C 0.7173(2) 0.19779(15) 0.31185(16) 0.0139(7) Uani 1 1 d . . . . .
C117 C 0.7243(2) 0.02796(15) 0.17067(18) 0.0195(7) Uani 1 1 d . . . . .
H117 H 0.6713 0.0339 0.1807 0.023 Uiso 1 1 calc R U . . .
C118 C 0.7449(2) -0.02277(16) 0.12834(19) 0.0232(8) Uani 1 1 d . . . . .
H118 H 0.7050 -0.0524 0.1084 0.028 Uiso 1 1 calc R U . . .
C119 C 0.8229(2) -0.03117(17) 0.11447(19) 0.0232(8) Uani 1 1 d . . . . .
H119 H 0.8350 -0.0663 0.0849 0.028 Uiso 1 1 calc R U . . .
C120 C 0.8830(2) 0.00995(16) 0.14241(18) 0.0211(8) Uani 1 1 d . . . . .
H120 H 0.9362 0.0036 0.1331 0.025 Uiso 1 1 calc R U . . .
C121 C 1.1707(2) 0.10869(16) 0.25493(18) 0.0198(8) Uani 1 1 d . . . . .
H121 H 1.1541 0.0790 0.2188 0.024 Uiso 1 1 calc R U . . .
C122 C 1.2495(2) 0.11409(17) 0.2797(2) 0.0230(8) Uani 1 1 d . . . . .
H122 H 1.2879 0.0880 0.2599 0.028 Uiso 1 1 calc R U . . .
C123 C 1.2743(2) 0.15744(17) 0.3337(2) 0.0239(8) Uani 1 1 d . . . . .
H123 H 1.3289 0.1597 0.3502 0.029 Uiso 1 1 calc R U . . .
C124 C 1.2200(2) 0.19689(16) 0.36305(19) 0.0199(8) Uani 1 1 d . . . . .
H124 H 1.2367 0.2263 0.3994 0.024 Uiso 1 1 calc R U . . .
C125 C 1.0631(2) 0.38101(15) 0.51562(17) 0.0173(7) Uani 1 1 d . . . . .
H125 H 1.1172 0.3700 0.5127 0.021 Uiso 1 1 calc R U . . .
C126 C 1.0418(2) 0.43117(16) 0.55867(18) 0.0209(8) Uani 1 1 d . . . . .
H126 H 1.0819 0.4552 0.5858 0.025 Uiso 1 1 calc R U . . .
C127 C 0.9626(2) 0.44678(17) 0.56265(19) 0.0226(8) Uani 1 1 d . . . . .
H127 H 0.9499 0.4819 0.5920 0.027 Uiso 1 1 calc R U . . .
C128 C 0.9018(2) 0.41293(15) 0.52541(17) 0.0167(7) Uani 1 1 d . . . . .
H128 H 0.8478 0.4233 0.5292 0.020 Uiso 1 1 calc R U . . .
C129 C 0.6168(2) 0.29037(16) 0.43335(17) 0.0173(7) Uani 1 1 d . . . . .
H129 H 0.6313 0.3246 0.4657 0.021 Uiso 1 1 calc R U . . .
C130 C 0.5415(2) 0.26358(17) 0.42606(18) 0.0206(8) Uani 1 1 d . . . . .
H130 H 0.5032 0.2805 0.4532 0.025 Uiso 1 1 calc R U . . .
C131 C 0.5195(2) 0.21154(17) 0.37932(18) 0.0200(7) Uani 1 1 d . . . . .
H131 H 0.4672 0.1936 0.3762 0.024 Uiso 1 1 calc R U . . .
C132 C 0.5727(2) 0.18652(16) 0.33832(18) 0.0188(7) Uani 1 1 d . . . . .
H132 H 0.5581 0.1512 0.3073 0.023 Uiso 1 1 calc R U . . .
Ir1 Ir 0.89884(2) 0.35073(2) 0.21987(2) 0.01158(3) Uani 1 1 d . . . . .
Ir2 Ir 0.81038(2) 0.32358(2) 0.10044(2) 0.01328(3) Uani 1 1 d . . . . .
Ir3 Ir 0.89810(2) 0.43796(2) 0.11454(2) 0.01549(3) Uani 1 1 d . . . . .
Ir4 Ir 0.97155(2) 0.31726(2) 0.10726(2) 0.01312(3) Uani 1 1 d . . . . .
C201 C 0.7809(2) 0.35485(16) 0.20520(18) 0.0200(8) Uani 1 1 d . . . . .
C202 C 0.8821(2) 0.30273(16) 0.02643(19) 0.0192(7) Uani 1 1 d . . . . .
C203 C 1.0179(2) 0.33741(16) 0.20940(18) 0.0175(7) Uani 1 1 d . . . . .
C204 C 0.9237(2) 0.40616(15) 0.29404(17) 0.0165(7) Uani 1 1 d . . . . .
C205 C 0.7652(2) 0.23567(17) 0.10192(17) 0.0178(7) Uani 1 1 d . . . . .
C206 C 0.7236(2) 0.36686(18) 0.0527(2) 0.0240(8) Uani 1 1 d . . . . .
C207 C 1.0117(2) 0.22716(17) 0.10644(18) 0.0213(8) Uani 1 1 d . . . . .
C208 C 1.0527(2) 0.35498(16) 0.06249(18) 0.0186(7) Uani 1 1 d . . . . .
C209 C 0.8092(3) 0.49124(17) 0.13521(19) 0.0234(8) Uani 1 1 d . . . . .
C210 C 0.8985(2) 0.45698(17) 0.0204(2) 0.0239(8) Uani 1 1 d . . . . .
C211 C 0.9871(3) 0.48744(17) 0.1574(2) 0.0242(8) Uani 1 1 d . . . . .
O201 O 0.72020(17) 0.36556(13) 0.22427(13) 0.0267(6) Uani 1 1 d . . . . .
O202 O 0.87620(16) 0.28876(13) -0.03060(12) 0.0249(6) Uani 1 1 d . . . . .
O203 O 1.08070(17) 0.33930(13) 0.23919(13) 0.0256(6) Uani 1 1 d . . . . .
O204 O 0.94281(17) 0.44083(11) 0.33824(13) 0.0242(6) Uani 1 1 d . . . . .
O205 O 0.73579(18) 0.18422(12) 0.09912(14) 0.0271(6) Uani 1 1 d . . . . .
O206 O 0.67283(19) 0.39633(14) 0.02490(16) 0.0396(8) Uani 1 1 d . . . . .
O207 O 1.0402(2) 0.17639(13) 0.10248(15) 0.0363(8) Uani 1 1 d . . . . .
O208 O 1.10001(18) 0.37918(12) 0.03413(15) 0.0304(7) Uani 1 1 d . . . . .
O209 O 0.75367(19) 0.52056(13) 0.14373(15) 0.0347(7) Uani 1 1 d . . . . .
O210 O 0.8989(2) 0.46650(13) -0.03562(15) 0.0400(8) Uani 1 1 d . . . . .
O211 O 1.0396(2) 0.51618(14) 0.18396(16) 0.0377(8) Uani 1 1 d . . . . .
Cr Cr 0.89993(4) 0.14376(2) 0.63583(3) 0.01625(12) Uani 1 1 d . . . . .
C301 C 0.8372(2) 0.23052(16) 0.58601(18) 0.0193(7) Uiso 1 1 d . . . . .
C302 C 0.8513(2) 0.18147(16) 0.53648(18) 0.0185(7) Uiso 1 1 d . . . . .
C303 C 0.9344(2) 0.17383(16) 0.53729(18) 0.0188(7) Uiso 1 1 d . . . . .
C304 C 0.9723(2) 0.21695(16) 0.58740(18) 0.0196(7) Uiso 1 1 d . . . . .
C305 C 0.9114(2) 0.25236(17) 0.61797(19) 0.0212(7) Uiso 1 1 d . . . . .
C306 C 0.7574(3) 0.25676(18) 0.5998(2) 0.0291(9) Uiso 1 1 d . . . . .
H6A H 0.7158 0.2331 0.5711 0.044 Uiso 1 1 calc R U . . .
H6B H 0.7543 0.3052 0.5901 0.044 Uiso 1 1 calc R U . . .
H6C H 0.7501 0.2491 0.6472 0.044 Uiso 1 1 calc R U . . .
C307 C 0.7904(3) 0.14431(17) 0.4903(2) 0.0263(8) Uiso 1 1 d . . . . .
H7A H 0.7372 0.1581 0.4997 0.039 Uiso 1 1 calc R U . . .
H7B H 0.7967 0.0956 0.4977 0.039 Uiso 1 1 calc R U . . .
H7C H 0.7975 0.1550 0.4435 0.039 Uiso 1 1 calc R U . . .
C308 C 0.9754(2) 0.12787(17) 0.4918(2) 0.0258(8) Uiso 1 1 d . . . . .
H8A H 0.9356 0.1037 0.4617 0.039 Uiso 1 1 calc R U . . .
H8B H 1.0083 0.0953 0.5192 0.039 Uiso 1 1 calc R U . . .
H8C H 1.0091 0.1548 0.4651 0.039 Uiso 1 1 calc R U . . .
C309 C 1.0598(3) 0.22483(19) 0.6049(2) 0.0300(9) Uiso 1 1 d . . . . .
H9A H 1.0700 0.2577 0.6414 0.045 Uiso 1 1 calc R U . . .
H9B H 1.0838 0.2407 0.5653 0.045 Uiso 1 1 calc R U . . .
H9C H 1.0830 0.1813 0.6194 0.045 Uiso 1 1 calc R U . . .
C310 C 0.9244(3) 0.30389(17) 0.6737(2) 0.0300(10) Uani 1 1 d . . . . .
H10A H 0.9815 0.3097 0.6865 0.045 Uiso 1 1 calc R U . . .
H10B H 0.8992 0.2884 0.7128 0.045 Uiso 1 1 calc R U . . .
H10C H 0.9012 0.3471 0.6581 0.045 Uiso 1 1 calc R U . . .
C311 C 0.8283(2) 0.07433(16) 0.68959(18) 0.0221(8) Uani 1 1 d . . . . .
C312 C 0.8810(3) 0.03600(16) 0.65326(18) 0.0209(8) Uani 1 1 d . . . . .
C313 C 0.9598(2) 0.05284(16) 0.67884(18) 0.0209(8) Uani 1 1 d . . . . .
C314 C 0.9567(2) 0.10170(16) 0.73116(18) 0.0209(8) Uani 1 1 d . . . . .
C315 C 0.8758(2) 0.11487(16) 0.73715(18) 0.0206(8) Uani 1 1 d . . . . .
C316 C 0.7397(3) 0.0718(2) 0.6790(2) 0.0318(10) Uani 1 1 d . . . . .
H16A H 0.7178 0.1030 0.7103 0.048 Uiso 1 1 calc R U . . .
H16B H 0.7217 0.0259 0.6872 0.048 Uiso 1 1 calc R U . . .
H16C H 0.7215 0.0850 0.6326 0.048 Uiso 1 1 calc R U . . .
C317 C 0.8572(3) -0.01328(17) 0.59791(19) 0.0301(10) Uani 1 1 d . . . . .
H17A H 0.9047 -0.0326 0.5817 0.045 Uiso 1 1 calc R U . . .
H17B H 0.8258 0.0100 0.5608 0.045 Uiso 1 1 calc R U . . .
H17C H 0.8254 -0.0494 0.6150 0.045 Uiso 1 1 calc R U . . .
C318 C 1.0344(3) 0.02378(18) 0.6554(2) 0.0306(10) Uani 1 1 d . . . . .
H18A H 1.0203 -0.0086 0.6190 0.046 Uiso 1 1 calc R U . . .
H18B H 1.0652 0.0009 0.6931 0.046 Uiso 1 1 calc R U . . .
H18C H 1.0662 0.0602 0.6389 0.046 Uiso 1 1 calc R U . . .
C319 C 1.0252(3) 0.13381(19) 0.7717(2) 0.0280(9) Uani 1 1 d . . . . .
H19A H 1.0748 0.1160 0.7576 0.042 Uiso 1 1 calc R U . . .
H19B H 1.0229 0.1239 0.8195 0.042 Uiso 1 1 calc R U . . .
H19C H 1.0233 0.1827 0.7647 0.042 Uiso 1 1 calc R U . . .
C320 C 0.8461(3) 0.16306(19) 0.7865(2) 0.0330(11) Uani 1 1 d . . . . .
H20A H 0.7880 0.1634 0.7809 0.050 Uiso 1 1 calc R U . . .
H20B H 0.8659 0.2085 0.7786 0.050 Uiso 1 1 calc R U . . .
H20C H 0.8650 0.1488 0.8324 0.050 Uiso 1 1 calc R U . . .
Cl1 Cl 0.90369(9) -0.03283(6) -0.05238(8) 0.0609(4) Uani 1 1 d . . . . .
Cl2 Cl 0.89024(9) 0.11442(6) 0.00538(7) 0.0521(4) Uani 1 1 d . . . . .
C1S C 0.82075(16) 0.01507(12) -0.07425(14) 0.0332(11) Uani 1 1 d G . . . .
C2S C 0.81510(16) 0.07986(12) -0.04860(13) 0.0323(11) Uani 1 1 d G . . . .
C3S C 0.74867(19) 0.11911(10) -0.06810(14) 0.0399(13) Uani 1 1 d G . . . .
H3S H 0.7448 0.1634 -0.0506 0.048 Uiso 1 1 calc R U . . .
C4S C 0.68791(16) 0.09357(16) -0.11325(15) 0.0494(15) Uani 1 1 d G . . . .
H4S H 0.6425 0.1204 -0.1266 0.059 Uiso 1 1 calc R U . . .
C5S C 0.69356(16) 0.02879(17) -0.13890(13) 0.0510(14) Uani 1 1 d G . . . .
H5S H 0.6520 0.0113 -0.1698 0.061 Uiso 1 1 calc R U . . .
C6S C 0.7600(2) -0.01046(11) -0.11940(14) 0.0431(14) Uani 1 1 d G . . . .
H6S H 0.7638 -0.0547 -0.1369 0.052 Uiso 1 1 calc R U . . .

loop_
_atom_site_aniso_label
_atom_site_aniso_U_11
_atom_site_aniso_U_22
_atom_site_aniso_U_33
_atom_site_aniso_U_23
_atom_site_aniso_U_13
_atom_site_aniso_U_12
Sn 0.01228(12) 0.01032(9) 0.00946(10) 0.00004(7) 0.00057(8) -0.00077(8)
N101 0.0146(16) 0.0129(12) 0.0118(14) -0.0009(10) 0.0008(11) -0.0002(10)
N102 0.0126(15) 0.0155(12) 0.0102(13) -0.0001(10) -0.0004(11) 0.0005(10)
N103 0.0133(15) 0.0138(12) 0.0098(13) 0.0011(10) 0.0001(11) -0.0017(10)
N104 0.0148(16) 0.0105(12) 0.0142(14) 0.0001(10) 0.0007(11) -0.0010(10)
N105 0.0194(17) 0.0144(13) 0.0127(14) -0.0005(10) 0.0005(12) -0.0005(11)
N106 0.0142(16) 0.0138(12) 0.0162(15) -0.0023(10) 0.0003(12) 0.0004(11)
N107 0.0140(16) 0.0127(12) 0.0120(14) 0.0008(10) 0.0015(11) -0.0002(10)
N108 0.0165(16) 0.0140(12) 0.0151(14) -0.0001(10) 0.0007(12) -0.0036(11)
C101 0.019(2) 0.0114(14) 0.0129(16) 0.0026(12) -0.0017(13) -0.0024(12)
C102 0.022(2) 0.0137(15) 0.0156(17) -0.0003(12) -0.0038(14) -0.0025(13)
C103 0.022(2) 0.0128(14) 0.0120(16) 0.0009(12) -0.0007(14) -0.0002(13)
C104 0.019(2) 0.0111(14) 0.0134(16) 0.0007(11) 0.0019(14) 0.0008(12)
C105 0.0166(19) 0.0136(14) 0.0138(17) -0.0005(12) 0.0021(14) 0.0008(12)
C106 0.0138(18) 0.0170(15) 0.0156(17) 0.0006(12) 0.0013(14) 0.0004(13)
C107 0.0139(18) 0.0143(14) 0.0167(17) 0.0005(12) 0.0012(14) 0.0010(12)
C108 0.0140(18) 0.0157(14) 0.0117(16) 0.0006(12) -0.0001(13) -0.0001(12)
C109 0.0172(19) 0.0123(14) 0.0105(16) 0.0020(11) -0.0005(13) -0.0016(12)
C110 0.0185(19) 0.0129(14) 0.0101(15) 0.0017(11) -0.0012(13) 0.0012(12)
C111 0.0178(19) 0.0128(14) 0.0101(16) 0.0018(11) -0.0014(13) -0.0017(12)
C112 0.0151(18) 0.0142(14) 0.0085(15) 0.0016(11) -0.0005(13) 0.0004(12)
C113 0.0139(18) 0.0123(14) 0.0106(15) 0.0017(11) 0.0003(13) 0.0011(12)
C114 0.0132(18) 0.0145(14) 0.0133(16) 0.0035(12) -0.0003(13) 0.0004(12)
C115 0.0159(19) 0.0150(15) 0.0126(16) 0.0023(12) 0.0027(13) -0.0009(12)
C116 0.0159(19) 0.0112(14) 0.0140(16) 0.0019(11) -0.0012(13) -0.0002(12)
C117 0.020(2) 0.0169(15) 0.0204(19) -0.0041(13) -0.0014(15) -0.0013(14)
C118 0.025(2) 0.0173(16) 0.025(2) -0.0075(14) -0.0059(16) -0.0043(14)
C119 0.029(2) 0.0182(16) 0.022(2) -0.0091(14) -0.0008(17) 0.0012(15)
C120 0.024(2) 0.0183(16) 0.0211(19) -0.0036(14) 0.0020(16) 0.0026(14)
C121 0.019(2) 0.0221(17) 0.0190(19) -0.0049(13) 0.0043(15) 0.0009(14)
C122 0.019(2) 0.0221(17) 0.028(2) -0.0046(15) 0.0049(17) 0.0026(15)
C123 0.014(2) 0.0275(18) 0.030(2) -0.0033(15) 0.0023(16) -0.0004(15)
C124 0.018(2) 0.0197(16) 0.0222(19) -0.0018(13) 0.0030(15) -0.0009(14)
C125 0.016(2) 0.0187(16) 0.0161(18) -0.0014(13) -0.0018(14) -0.0023(13)
C126 0.025(2) 0.0205(16) 0.0158(18) -0.0066(13) -0.0018(15) -0.0053(15)
C127 0.028(2) 0.0206(17) 0.0194(19) -0.0092(14) 0.0029(16) -0.0021(15)
C128 0.020(2) 0.0156(15) 0.0143(17) -0.0018(12) 0.0026(14) -0.0001(13)
C129 0.017(2) 0.0188(15) 0.0160(17) 0.0033(13) 0.0033(14) 0.0028(13)
C130 0.018(2) 0.0254(17) 0.0190(19) 0.0015(14) 0.0047(15) 0.0009(14)
C131 0.0137(19) 0.0272(18) 0.0194(19) 0.0010(14) 0.0027(15) -0.0052(14)
C132 0.017(2) 0.0190(16) 0.0197(18) 0.0011(13) 0.0000(15) -0.0030(13)
Ir1 0.01332(7) 0.01132(5) 0.01010(6) 0.00054(4) 0.00130(5) -0.00028(4)
Ir2 0.01107(7) 0.01716(6) 0.01145(6) 0.00152(4) 0.00049(5) 0.00015(5)
Ir3 0.01826(8) 0.01377(6) 0.01472(7) 0.00378(5) 0.00303(5) 0.00037(5)
Ir4 0.01141(7) 0.01606(6) 0.01203(6) 0.00062(4) 0.00199(5) 0.00022(5)
C201 0.027(2) 0.0165(15) 0.0167(18) 0.0025(13) 0.0048(16) 0.0026(14)
C202 0.018(2) 0.0183(16) 0.0222(19) 0.0024(13) 0.0047(15) -0.0008(13)
C203 0.017(2) 0.0197(16) 0.0158(17) -0.0002(13) 0.0031(14) -0.0008(13)
C204 0.020(2) 0.0140(15) 0.0154(17) 0.0039(12) 0.0011(14) 0.0022(13)
C205 0.0148(19) 0.0264(17) 0.0115(17) 0.0030(13) -0.0014(13) 0.0049(14)
C206 0.020(2) 0.0274(18) 0.024(2) 0.0107(15) 0.0001(16) -0.0059(15)
C207 0.026(2) 0.0243(17) 0.0142(18) -0.0016(13) 0.0050(15) -0.0007(15)
C208 0.017(2) 0.0218(16) 0.0174(18) -0.0006(13) 0.0009(14) 0.0009(14)
C209 0.026(2) 0.0205(17) 0.024(2) 0.0028(14) 0.0026(17) 0.0012(15)
C210 0.026(2) 0.0195(17) 0.026(2) 0.0058(15) 0.0019(17) 0.0006(15)
C211 0.028(2) 0.0199(17) 0.025(2) 0.0045(15) 0.0063(18) -0.0008(15)
O201 0.0185(16) 0.0422(15) 0.0206(14) -0.0013(11) 0.0067(12) 0.0038(12)
O202 0.0180(16) 0.0436(15) 0.0130(13) -0.0051(11) 0.0008(11) 0.0022(12)
O203 0.0150(15) 0.0416(15) 0.0197(14) -0.0006(11) -0.0011(11) -0.0038(12)
O204 0.0327(18) 0.0182(12) 0.0214(14) -0.0053(10) 0.0014(12) -0.0012(11)
O205 0.0288(18) 0.0234(13) 0.0278(15) 0.0036(11) -0.0021(13) -0.0072(11)
O206 0.0196(18) 0.0466(17) 0.051(2) 0.0289(15) -0.0056(15) 0.0017(13)
O207 0.055(2) 0.0266(14) 0.0295(17) 0.0049(12) 0.0154(16) 0.0165(14)
O208 0.0245(18) 0.0333(14) 0.0359(17) 0.0011(12) 0.0141(14) -0.0043(12)
O209 0.036(2) 0.0317(15) 0.0369(18) -0.0041(12) 0.0053(15) 0.0145(13)
O210 0.062(3) 0.0368(16) 0.0220(16) 0.0108(12) 0.0097(16) -0.0004(15)
O211 0.034(2) 0.0351(16) 0.043(2) -0.0031(13) -0.0003(16) -0.0137(14)
Cr 0.0188(3) 0.0160(2) 0.0140(3) 0.0039(2) 0.0022(2) 0.0001(2)
C310 0.038(3) 0.0205(17) 0.031(2) -0.0003(15) 0.001(2) -0.0030(17)
C311 0.029(2) 0.0199(16) 0.0183(19) 0.0080(14) 0.0065(16) -0.0023(15)
C312 0.033(2) 0.0125(15) 0.0180(18) 0.0042(13) 0.0055(16) -0.0009(14)
C313 0.031(2) 0.0162(15) 0.0158(18) 0.0069(13) 0.0051(16) 0.0073(15)
C314 0.031(2) 0.0179(16) 0.0140(18) 0.0040(13) 0.0013(16) -0.0008(15)
C315 0.029(2) 0.0200(16) 0.0130(17) 0.0055(13) 0.0056(16) 0.0002(15)
C316 0.025(2) 0.038(2) 0.033(2) 0.0089(18) 0.0018(19) -0.0070(18)
C317 0.052(3) 0.0196(17) 0.018(2) 0.0017(14) -0.0002(19) -0.0031(18)
C318 0.037(3) 0.0288(19) 0.028(2) 0.0103(16) 0.0085(19) 0.0131(18)
C319 0.028(3) 0.034(2) 0.020(2) 0.0033(16) -0.0064(17) 0.0013(17)
C320 0.044(3) 0.031(2) 0.026(2) -0.0015(17) 0.017(2) -0.0010(19)
Cl1 0.0647(11) 0.0527(7) 0.0709(10) 0.0153(6) 0.0327(8) 0.0357(7)
Cl2 0.0614(10) 0.0484(7) 0.0479(8) 0.0004(6) 0.0125(7) -0.0147(6)
C1S 0.040(3) 0.0262(19) 0.038(3) 0.0061(17) 0.024(2) 0.0103(18)
C2S 0.046(3) 0.0248(19) 0.030(2) 0.0053(16) 0.022(2) -0.0011(18)
C3S 0.056(4) 0.029(2) 0.039(3) 0.0106(19) 0.026(3) 0.014(2)
C4S 0.050(4) 0.067(3) 0.035(3) 0.015(2) 0.026(3) 0.019(3)
C5S 0.038(3) 0.090(4) 0.029(3) -0.004(3) 0.019(2) -0.018(3)
C6S 0.057(4) 0.037(2) 0.042(3) -0.007(2) 0.035(3) -0.005(2)

loop_
_atom_type_symbol
_atom_type_description
_atom_type_scat_dispersion_real
_atom_type_scat_dispersion_imag
_atom_type_scat_source
C C 0.0033 0.0016 'International Tables Vol C Tables 4.2.6.8 and 6.1.1.4'
H H 0.0000 0.0000 'International Tables Vol C Tables 4.2.6.8 and 6.1.1.4'
N N 0.0061 0.0033 'International Tables Vol C Tables 4.2.6.8 and 6.1.1.4'
O O 0.0106 0.0060 'International Tables Vol C Tables 4.2.6.8 and 6.1.1.4'
Cl Cl 0.1484 0.1585 'International Tables Vol C Tables 4.2.6.8 and 6.1.1.4'
Cr Cr 0.3209 0.6236 'International Tables Vol C Tables 4.2.6.8 and 6.1.1.4'
Sn Sn -0.6537 1.4246 'International Tables Vol C Tables 4.2.6.8 and 6.1.1.4'
Ir Ir -1.4442 7.9887 'International Tables Vol C Tables 4.2.6.8 and 6.1.1.4'

loop_
_geom_angle_atom_site_label_1
_geom_angle_atom_site_label_2
_geom_angle_atom_site_label_3
_geom_angle
_geom_angle_site_symmetry_1
_geom_angle_site_symmetry_3
_geom_angle_publ_flag
N104 Sn N101 80.91(11) . . ?
N104 Sn N102 130.87(10) . . ?
N101 Sn N102 80.31(10) . . ?
N104 Sn N103 80.91(10) . . ?
N101 Sn N103 133.84(10) . . ?
N102 Sn N103 80.35(10) . . ?
N104 Sn Ir1 120.60(7) . . ?
N101 Sn Ir1 111.71(7) . . ?
N102 Sn Ir1 108.52(7) . . ?
N103 Sn Ir1 114.10(7) . . ?
C108 N101 C105 108.6(3) . . ?
C108 N101 Sn 124.9(2) . . ?
C105 N101 Sn 122.3(2) . . ?
C109 N102 C112 108.8(3) . . ?
C109 N102 Sn 122.5(2) . . ?
C112 N102 Sn 121.2(2) . . ?
C116 N103 C113 108.1(3) . . ?
C116 N103 Sn 126.2(2) . . ?
C113 N103 Sn 124.5(2) . . ?
C101 N104 C104 108.5(3) . . ?
C101 N104 Sn 125.6(2) . . ?
C104 N104 Sn 123.0(2) . . ?
C104 N105 C105 123.2(3) . . ?
C109 N106 C108 122.5(3) . . ?
C112 N107 C113 123.2(3) . . ?
C101 N108 C116 121.8(3) . . ?
N108 C101 N104 129.3(3) . . ?
N108 C101 C102 122.4(3) . . ?
N104 C101 C102 108.3(3) . . ?
C103 C102 C117 122.6(3) . . ?
C103 C102 C101 107.3(3) . . ?
C117 C102 C101 130.0(3) . . ?
C102 C103 C120 120.5(3) . . ?
C102 C103 C104 108.1(3) . . ?
C120 C103 C104 131.3(3) . . ?
N105 C104 N104 127.8(3) . . ?
N105 C104 C103 124.2(3) . . ?
N104 C104 C103 107.8(3) . . ?
N105 C105 N101 127.4(3) . . ?
N105 C105 C106 123.6(3) . . ?
N101 C105 C106 108.8(3) . . ?
C121 C106 C107 121.2(3) . . ?
C121 C106 C105 131.4(3) . . ?
C107 C106 C105 107.4(3) . . ?
C124 C107 C106 120.6(3) . . ?
C124 C107 C108 133.1(3) . . ?
C106 C107 C108 106.3(3) . . ?
N106 C108 N101 127.2(3) . . ?
N106 C108 C107 124.0(3) . . ?
N101 C108 C107 108.9(3) . . ?
N106 C109 N102 128.7(3) . . ?
N106 C109 C110 122.7(3) . . ?
N102 C109 C110 108.6(3) . . ?
C125 C110 C111 121.4(3) . . ?
C125 C110 C109 131.9(3) . . ?
C111 C110 C109 106.7(3) . . ?
C128 C111 C110 121.2(3) . . ?
C128 C111 C112 131.0(3) . . ?
C110 C111 C112 107.8(3) . . ?
N107 C112 N102 128.4(3) . . ?
N107 C112 C111 123.4(3) . . ?
N102 C112 C111 108.1(3) . . ?
N107 C113 N103 126.7(3) . . ?
N107 C113 C114 124.0(3) . . ?
N103 C113 C114 109.1(3) . . ?
C129 C114 C115 120.0(3) . . ?
C129 C114 C113 133.0(3) . . ?
C115 C114 C113 106.9(3) . . ?
C132 C115 C114 121.4(3) . . ?
C132 C115 C116 131.9(3) . . ?
C114 C115 C116 106.5(3) . . ?
N108 C116 N103 128.0(3) . . ?
N108 C116 C115 122.5(3) . . ?
N103 C116 C115 109.4(3) . . ?
C118 C117 C102 116.6(4) . . ?
C118 C117 H117 121.7 . . ?
C102 C117 H117 121.7 . . ?
C117 C118 C119 121.1(3) . . ?
C117 C118 H118 119.4 . . ?
C119 C118 H118 119.4 . . ?
C120 C119 C118 121.8(3) . . ?
C120 C119 H119 119.1 . . ?
C118 C119 H119 119.1 . . ?
C119 C120 C103 117.3(4) . . ?
C119 C120 H120 121.3 . . ?
C103 C120 H120 121.3 . . ?
C122 C121 C106 117.7(3) . . ?
C122 C121 H121 121.1 . . ?
C106 C121 H121 121.1 . . ?
C121 C122 C123 121.3(3) . . ?
C121 C122 H122 119.3 . . ?
C123 C122 H122 119.3 . . ?
C124 C123 C122 120.8(4) . . ?
C124 C123 H123 119.6 . . ?
C122 C123 H123 119.6 . . ?
C123 C124 C107 118.4(3) . . ?
C123 C124 H124 120.8 . . ?
C107 C124 H124 120.8 . . ?
C110 C125 C126 117.4(3) . . ?
C110 C125 H125 121.3 . . ?
C126 C125 H125 121.3 . . ?
C125 C126 C127 120.9(3) . . ?
C125 C126 H126 119.5 . . ?
C127 C126 H126 119.5 . . ?
C128 C127 C126 122.2(3) . . ?
C128 C127 H127 118.9 . . ?
C126 C127 H127 118.9 . . ?
C127 C128 C111 117.0(3) . . ?
C127 C128 H128 121.5 . . ?
C111 C128 H128 121.5 . . ?
C130 C129 C114 117.8(3) . . ?
C130 C129 H129 121.1 . . ?
C114 C129 H129 121.1 . . ?
C129 C130 C131 121.8(3) . . ?
C129 C130 H130 119.1 . . ?
C131 C130 H130 119.1 . . ?
C132 C131 C130 120.8(3) . . ?
C132 C131 H131 119.6 . . ?
C130 C131 H131 119.6 . . ?
C131 C132 C115 118.1(3) . . ?
C131 C132 H132 120.9 . . ?
C115 C132 H132 120.9 . . ?
C204 Ir1 C201 103.34(15) . . ?
C204 Ir1 C203 90.94(15) . . ?
C201 Ir1 C203 164.98(14) . . ?
C204 Ir1 Sn 90.03(9) . . ?
C201 Ir1 Sn 90.76(9) . . ?
C203 Ir1 Sn 93.90(9) . . ?
C204 Ir1 Ir3 102.87(9) . . ?
C201 Ir1 Ir3 86.53(9) . . ?
C203 Ir1 Ir3 85.76(9) . . ?
Sn Ir1 Ir3 167.097(7) . . ?
C204 Ir1 Ir2 150.43(11) . . ?
C201 Ir1 Ir2 55.34(10) . . ?
C203 Ir1 Ir2 109.67(10) . . ?
Sn Ir1 Ir2 108.765(7) . . ?
Ir3 Ir1 Ir2 59.581(5) . . ?
C204 Ir1 Ir4 135.24(11) . . ?
C201 Ir1 Ir4 114.83(10) . . ?
C203 Ir1 Ir4 50.24(10) . . ?
Sn Ir1 Ir4 111.109(7) . . ?
Ir3 Ir1 Ir4 59.202(5) . . ?
Ir2 Ir1 Ir4 59.495(5) . . ?
C206 Ir2 C205 97.53(16) . . ?
C206 Ir2 C202 102.67(16) . . ?
C205 Ir2 C202 95.60(13) . . ?
C206 Ir2 C201 95.98(15) . . ?
C205 Ir2 C201 96.05(13) . . ?
C202 Ir2 C201 156.46(16) . . ?
C206 Ir2 Ir3 93.58(11) . . ?
C205 Ir2 Ir3 168.81(11) . . ?
C202 Ir2 Ir3 83.24(9) . . ?
C201 Ir2 Ir3 81.37(9) . . ?
C206 Ir2 Ir4 140.85(10) . . ?
C205 Ir2 Ir4 111.13(11) . . ?
C202 Ir2 Ir4 50.10(11) . . ?
C201 Ir2 Ir4 106.48(10) . . ?
Ir3 Ir2 Ir4 59.786(5) . . ?
C206 Ir2 Ir1 132.99(12) . . ?
C205 Ir2 Ir1 110.53(11) . . ?
C202 Ir2 Ir1 110.87(11) . . ?
C201 Ir2 Ir1 45.70(10) . . ?
Ir3 Ir2 Ir1 60.045(5) . . ?
Ir4 Ir2 Ir1 60.786(5) . . ?
C210 Ir3 C209 100.87(16) . . ?
C210 Ir3 C211 104.51(16) . . ?
C209 Ir3 C211 102.72(16) . . ?
C210 Ir3 Ir4 94.04(10) . . ?
C209 Ir3 Ir4 150.82(10) . . ?
C211 Ir3 Ir4 97.53(11) . . ?
C210 Ir3 Ir2 97.04(11) . . ?
C209 Ir3 Ir2 92.73(11) . . ?
C211 Ir3 Ir2 150.37(11) . . ?
Ir4 Ir3 Ir2 60.391(5) . . ?
C210 Ir3 Ir1 151.90(10) . . ?
C209 Ir3 Ir1 96.97(10) . . ?
C211 Ir3 Ir1 92.40(11) . . ?
Ir4 Ir3 Ir1 61.101(4) . . ?
Ir2 Ir3 Ir1 60.374(5) . . ?
C208 Ir4 C207 95.02(14) . . ?
C208 Ir4 C202 101.17(15) . . ?
C207 Ir4 C202 95.36(15) . . ?
C208 Ir4 C203 99.60(15) . . ?
C207 Ir4 C203 95.04(14) . . ?
C202 Ir4 C203 155.81(13) . . ?
C208 Ir4 Ir3 92.24(10) . . ?
C207 Ir4 Ir3 172.67(11) . . ?
C202 Ir4 Ir3 82.23(9) . . ?
C203 Ir4 Ir3 84.71(9) . . ?
C208 Ir4 Ir2 137.87(11) . . ?
C207 Ir4 Ir2 113.52(12) . . ?
C202 Ir4 Ir2 48.25(9) . . ?
C203 Ir4 Ir2 107.57(10) . . ?
Ir3 Ir4 Ir2 59.823(5) . . ?
C208 Ir4 Ir1 135.07(10) . . ?
C207 Ir4 Ir1 114.99(10) . . ?
C202 Ir4 Ir1 107.95(9) . . ?
C203 Ir4 Ir1 47.91(10) . . ?
Ir3 Ir4 Ir1 59.697(4) . . ?
Ir2 Ir4 Ir1 59.719(5) . . ?
O201 C201 Ir1 151.1(3) . . ?
O201 C201 Ir2 129.9(3) . . ?
Ir1 C201 Ir2 78.95(12) . . ?
O202 C202 Ir2 139.1(3) . . ?
O202 C202 Ir4 139.2(3) . . ?
Ir2 C202 Ir4 81.65(13) . . ?
O203 C203 Ir1 142.5(3) . . ?
O203 C203 Ir4 135.6(3) . . ?
Ir1 C203 Ir4 81.86(14) . . ?
O204 C204 Ir1 176.2(3) . . ?
O205 C205 Ir2 175.8(3) . . ?
O206 C206 Ir2 176.3(4) . . ?
O207 C207 Ir4 173.8(3) . . ?
O208 C208 Ir4 177.6(4) . . ?
O209 C209 Ir3 175.2(4) . . ?
O210 C210 Ir3 178.2(3) . . ?
O211 C211 Ir3 178.7(3) . . ?
C315 Cr C311 38.01(14) . . ?
C315 Cr C304 138.81(14) . . ?
C311 Cr C304 176.62(14) . . ?
C315 Cr C312 63.40(13) . . ?
C311 Cr C312 38.02(13) . . ?
C304 Cr C312 144.43(13) . . ?
C315 Cr C305 115.89(13) . . ?
C311 Cr C305 139.41(13) . . ?
C304 Cr C305 38.28(12) . . ?
C312 Cr C305 176.66(15) . . ?
C315 Cr C303 175.30(16) . . ?
C311 Cr C303 145.60(14) . . ?
C304 Cr C303 37.67(13) . . ?
C312 Cr C303 117.68(12) . . ?
C305 Cr C303 63.32(12) . . ?
C315 Cr C302 146.81(15) . . ?
C311 Cr C302 118.86(15) . . ?
C304 Cr C302 63.21(14) . . ?
C312 Cr C302 115.31(14) . . ?
C305 Cr C302 63.28(13) . . ?
C303 Cr C302 37.62(13) . . ?
C315 Cr C313 63.10(13) . . ?
C311 Cr C313 63.28(14) . . ?
C304 Cr C313 117.29(14) . . ?
C312 Cr C313 37.70(15) . . ?
C305 Cr C313 145.39(16) . . ?
C303 Cr C313 114.62(13) . . ?
C302 Cr C313 138.15(13) . . ?
C315 Cr C301 119.58(13) . . ?
C311 Cr C301 116.45(14) . . ?
C304 Cr C301 63.25(14) . . ?
C312 Cr C301 139.46(16) . . ?
C305 Cr C301 37.58(14) . . ?
C303 Cr C301 62.97(13) . . ?
C302 Cr C301 37.82(12) . . ?
C313 Cr C301 175.77(14) . . ?
C315 Cr C314 37.62(14) . . ?
C311 Cr C314 63.41(15) . . ?
C304 Cr C314 114.76(15) . . ?
C312 Cr C314 63.40(14) . . ?
C305 Cr C314 118.28(14) . . ?
C303 Cr C314 138.05(15) . . ?
C302 Cr C314 175.10(13) . . ?
C313 Cr C314 37.93(13) . . ?
C301 Cr C314 146.19(13) . . ?
C305 C301 C302 108.3(3) . . ?
C305 C301 C306 125.9(3) . . ?
C302 C301 C306 125.8(4) . . ?
C305 C301 Cr 70.9(2) . . ?
C302 C301 Cr 70.9(2) . . ?
C306 C301 Cr 126.0(2) . . ?
C303 C302 C301 107.9(3) . . ?
C303 C302 C307 125.0(3) . . ?
C301 C302 C307 127.2(3) . . ?
C303 C302 Cr 71.2(2) . . ?
C301 C302 Cr 71.3(2) . . ?
C307 C302 Cr 123.7(2) . . ?
C304 C303 C302 108.6(3) . . ?
C304 C303 C308 125.9(4) . . ?
C302 C303 C308 125.5(3) . . ?
C304 C303 Cr 71.0(2) . . ?
C302 C303 Cr 71.2(2) . . ?
C308 C303 Cr 124.1(2) . . ?
C303 C304 C305 107.6(3) . . ?
C303 C304 C309 126.2(3) . . ?
C305 C304 C309 126.2(3) . . ?
C303 C304 Cr 71.33(19) . . ?
C305 C304 Cr 70.95(19) . . ?
C309 C304 Cr 123.7(3) . . ?
C301 C305 C304 107.7(3) . . ?
C301 C305 C310 126.3(3) . . ?
C304 C305 C310 126.1(4) . . ?
C301 C305 Cr 71.54(19) . . ?
C304 C305 Cr 70.77(19) . . ?
C310 C305 Cr 123.5(3) . . ?
C301 C306 H6A 109.5 . . ?
C301 C306 H6B 109.5 . . ?
H6A C306 H6B 109.5 . . ?
C301 C306 H6C 109.5 . . ?
H6A C306 H6C 109.5 . . ?
H6B C306 H6C 109.5 . . ?
C302 C307 H7A 109.5 . . ?
C302 C307 H7B 109.5 . . ?
H7A C307 H7B 109.5 . . ?
C302 C307 H7C 109.5 . . ?
H7A C307 H7C 109.5 . . ?
H7B C307 H7C 109.5 . . ?
C303 C308 H8A 109.5 . . ?
C303 C308 H8B 109.5 . . ?
H8A C308 H8B 109.5 . . ?
C303 C308 H8C 109.5 . . ?
H8A C308 H8C 109.5 . . ?
H8B C308 H8C 109.5 . . ?
C304 C309 H9A 109.5 . . ?
C304 C309 H9B 109.5 . . ?
H9A C309 H9B 109.5 . . ?
C304 C309 H9C 109.5 . . ?
H9A C309 H9C 109.5 . . ?
H9B C309 H9C 109.5 . . ?
C305 C310 H10A 109.5 . . ?
C305 C310 H10B 109.5 . . ?
H10A C310 H10B 109.5 . . ?
C305 C310 H10C 109.5 . . ?
H10A C310 H10C 109.5 . . ?
H10B C310 H10C 109.5 . . ?
C315 C311 C312 107.5(4) . . ?
C315 C311 C316 126.8(3) . . ?
C312 C311 C316 125.7(4) . . ?
C315 C311 Cr 70.72(19) . . ?
C312 C311 Cr 71.06(19) . . ?
C316 C311 Cr 123.6(3) . . ?
C313 C312 C311 107.9(3) . . ?
C313 C312 C317 126.0(3) . . ?
C311 C312 C317 126.1(4) . . ?
C313 C312 Cr 71.30(18) . . ?
C311 C312 Cr 70.92(18) . . ?
C317 C312 Cr 123.4(2) . . ?
C312 C313 C314 108.4(3) . . ?
C312 C313 C318 126.0(3) . . ?
C314 C313 C318 125.6(4) . . ?
C312 C313 Cr 71.0(2) . . ?
C314 C313 Cr 71.25(19) . . ?
C318 C313 Cr 124.0(2) . . ?
C315 C314 C313 107.4(3) . . ?
C315 C314 C319 125.7(3) . . ?
C313 C314 C319 126.9(4) . . ?
C315 C314 Cr 70.5(2) . . ?
C313 C314 Cr 70.8(2) . . ?
C319 C314 Cr 123.5(2) . . ?
C314 C315 C311 108.8(3) . . ?
C314 C315 C320 124.8(4) . . ?
C311 C315 C320 126.4(4) . . ?
C314 C315 Cr 71.90(19) . . ?
C311 C315 Cr 71.27(19) . . ?
C320 C315 Cr 123.6(2) . . ?
C311 C316 H16A 109.5 . . ?
C311 C316 H16B 109.5 . . ?
H16A C316 H16B 109.5 . . ?
C311 C316 H16C 109.5 . . ?
H16A C316 H16C 109.5 . . ?
H16B C316 H16C 109.5 . . ?
C312 C317 H17A 109.5 . . ?
C312 C317 H17B 109.5 . . ?
H17A C317 H17B 109.5 . . ?
C312 C317 H17C 109.5 . . ?
H17A C317 H17C 109.5 . . ?
H17B C317 H17C 109.5 . . ?
C313 C318 H18A 109.5 . . ?
C313 C318 H18B 109.5 . . ?
H18A C318 H18B 109.5 . . ?
C313 C318 H18C 109.5 . . ?
H18A C318 H18C 109.5 . . ?
H18B C318 H18C 109.5 . . ?
C314 C319 H19A 109.5 . . ?
C314 C319 H19B 109.5 . . ?
H19A C319 H19B 109.5 . . ?
C314 C319 H19C 109.5 . . ?
H19A C319 H19C 109.5 . . ?
H19B C319 H19C 109.5 . . ?
C315 C320 H20A 109.5 . . ?
C315 C320 H20B 109.5 . . ?
H20A C320 H20B 109.5 . . ?
C315 C320 H20C 109.5 . . ?
H20A C320 H20C 109.5 . . ?
H20B C320 H20C 109.5 . . ?
C2S C1S C6S 120.0 . . ?
C2S C1S Cl1 120.34(19) . . ?
C6S C1S Cl1 119.63(19) . . ?
C3S C2S C1S 120.0 . . ?
C3S C2S Cl2 118.43(18) . . ?
C1S C2S Cl2 121.54(18) . . ?
C2S C3S C4S 120.0 . . ?
C2S C3S H3S 120.0 . . ?
C4S C3S H3S 120.0 . . ?
C5S C4S C3S 120.0 . . ?
C5S C4S H4S 120.0 . . ?
C3S C4S H4S 120.0 . . ?
C4S C5S C6S 120.0 . . ?
C4S C5S H5S 120.0 . . ?
C6S C5S H5S 120.0 . . ?
C5S C6S C1S 120.0 . . ?
C5S C6S H6S 120.0 . . ?
C1S C6S H6S 120.0 . . ?

loop_
_geom_bond_atom_site_label_1
_geom_bond_atom_site_label_2
_geom_bond_distance
_geom_bond_site_symmetry_2
_geom_bond_publ_flag
Sn N104 2.139(2) . ?
Sn N101 2.152(3) . ?
Sn N102 2.155(3) . ?
Sn N103 2.156(3) . ?
Sn Ir1 2.5841(2) . ?
N101 C108 1.372(4) . ?
N101 C105 1.387(4) . ?
N102 C109 1.385(4) . ?
N102 C112 1.395(4) . ?
N103 C116 1.375(4) . ?
N103 C113 1.386(4) . ?
N104 C101 1.378(4) . ?
N104 C104 1.406(4) . ?
N105 C104 1.298(4) . ?
N105 C105 1.352(4) . ?
N106 C109 1.312(4) . ?
N106 C108 1.351(4) . ?
N107 C112 1.305(4) . ?
N107 C113 1.340(4) . ?
N108 C101 1.314(4) . ?
N108 C116 1.344(4) . ?
C101 C102 1.465(4) . ?
C102 C103 1.373(5) . ?
C102 C117 1.390(5) . ?
C103 C120 1.395(4) . ?
C103 C104 1.448(5) . ?
C105 C106 1.423(5) . ?
C106 C121 1.397(4) . ?
C106 C107 1.407(5) . ?
C107 C124 1.386(5) . ?
C107 C108 1.444(4) . ?
C109 C110 1.465(4) . ?
C110 C125 1.385(5) . ?
C110 C111 1.395(5) . ?
C111 C128 1.390(4) . ?
C111 C112 1.453(5) . ?
C113 C114 1.420(5) . ?
C114 C129 1.408(4) . ?
C114 C115 1.416(5) . ?
C115 C132 1.393(5) . ?
C115 C116 1.426(4) . ?
C117 C118 1.383(5) . ?
C117 H117 0.9500 . ?
C118 C119 1.392(5) . ?
C118 H118 0.9500 . ?
C119 C120 1.376(5) . ?
C119 H119 0.9500 . ?
C120 H120 0.9500 . ?
C121 C122 1.379(5) . ?
C121 H121 0.9500 . ?
C122 C123 1.408(5) . ?
C122 H122 0.9500 . ?
C123 C124 1.386(5) . ?
C123 H123 0.9500 . ?
C124 H124 0.9500 . ?
C125 C126 1.388(4) . ?
C125 H125 0.9500 . ?
C126 C127 1.389(5) . ?
C126 H126 0.9500 . ?
C127 C128 1.379(5) . ?
C127 H127 0.9500 . ?
C128 H128 0.9500 . ?
C129 C130 1.377(5) . ?
C129 H129 0.9500 . ?
C130 C131 1.414(5) . ?
C130 H130 0.9500 . ?
C131 C132 1.376(5) . ?
C131 H131 0.9500 . ?
C132 H132 0.9500 . ?
Ir1 C204 1.857(3) . ?
Ir1 C201 1.992(4) . ?
Ir1 C203 2.070(4) . ?
Ir1 Ir3 2.72296(17) . ?
Ir1 Ir2 2.7319(2) . ?
Ir1 Ir4 2.76115(17) . ?
Ir2 C206 1.874(4) . ?
Ir2 C205 1.906(4) . ?
Ir2 C202 2.055(3) . ?
Ir2 C201 2.290(3) . ?
Ir2 Ir3 2.71015(18) . ?
Ir2 Ir4 2.7256(2) . ?
Ir3 C210 1.918(4) . ?
Ir3 C209 1.922(4) . ?
Ir3 C211 1.922(4) . ?
Ir3 Ir4 2.70911(18) . ?
Ir4 C208 1.877(3) . ?
Ir4 C207 1.912(4) . ?
Ir4 C202 2.113(4) . ?
Ir4 C203 2.144(4) . ?
C201 O201 1.156(4) . ?
C202 O202 1.166(4) . ?
C203 O203 1.163(5) . ?
C204 O204 1.138(4) . ?
C205 O205 1.134(4) . ?
C206 O206 1.135(5) . ?
C207 O207 1.123(4) . ?
C208 O208 1.137(4) . ?
C209 O209 1.136(4) . ?
C210 O210 1.137(4) . ?
C211 O211 1.139(5) . ?
Cr C315 2.185(3) . ?
Cr C311 2.192(3) . ?
Cr C304 2.192(3) . ?
Cr C312 2.194(3) . ?
Cr C305 2.194(3) . ?
Cr C303 2.196(3) . ?
Cr C302 2.197(4) . ?
Cr C313 2.198(3) . ?
Cr C301 2.203(4) . ?
Cr C314 2.203(4) . ?
C301 C305 1.417(5) . ?
C301 C302 1.426(5) . ?
C301 C306 1.503(5) . ?
C302 C303 1.417(5) . ?
C302 C307 1.502(5) . ?
C303 C304 1.417(5) . ?
C303 C308 1.509(5) . ?
C304 C305 1.438(5) . ?
C304 C309 1.497(6) . ?
C305 C310 1.510(5) . ?
C306 H6A 0.9800 . ?
C306 H6B 0.9800 . ?
C306 H6C 0.9800 . ?
C307 H7A 0.9800 . ?
C307 H7B 0.9800 . ?
C307 H7C 0.9800 . ?
C308 H8A 0.9800 . ?
C308 H8B 0.9800 . ?
C308 H8C 0.9800 . ?
C309 H9A 0.9800 . ?
C309 H9B 0.9800 . ?
C309 H9C 0.9800 . ?
C310 H10A 0.9800 . ?
C310 H10B 0.9800 . ?
C310 H10C 0.9800 . ?
C311 C315 1.425(5) . ?
C311 C312 1.428(5) . ?
C311 C316 1.497(6) . ?
C312 C313 1.419(6) . ?
C312 C317 1.498(5) . ?
C313 C314 1.430(5) . ?
C313 C318 1.511(5) . ?
C314 C315 1.415(5) . ?
C314 C319 1.486(6) . ?
C315 C320 1.499(5) . ?
C316 H16A 0.9800 . ?
C316 H16B 0.9800 . ?
C316 H16C 0.9800 . ?
C317 H17A 0.9800 . ?
C317 H17B 0.9800 . ?
C317 H17C 0.9800 . ?
C318 H18A 0.9800 . ?
C318 H18B 0.9800 . ?
C318 H18C 0.9800 . ?
C319 H19A 0.9800 . ?
C319 H19B 0.9800 . ?
C319 H19C 0.9800 . ?
C320 H20A 0.9800 . ?
C320 H20B 0.9800 . ?
C320 H20C 0.9800 . ?
Cl1 C1S 1.714(3) . ?
Cl2 C2S 1.721(3) . ?
C1S C2S 1.3900 . ?
C1S C6S 1.3900 . ?
C2S C3S 1.3900 . ?
C3S C4S 1.3900 . ?
C3S H3S 0.9500 . ?
C4S C5S 1.3900 . ?
C4S H4S 0.9500 . ?
C5S C6S 1.3900 . ?
C5S H5S 0.9500 . ?
C6S H6S 0.9500 . ?

loop_
_geom_torsion_atom_site_label_1
_geom_torsion_atom_site_label_2
_geom_torsion_atom_site_label_3
_geom_torsion_atom_site_label_4
_geom_torsion
_geom_torsion_site_symmetry_1
_geom_torsion_site_symmetry_2
_geom_torsion_site_symmetry_3
_geom_torsion_site_symmetry_4
_geom_torsion_publ_flag
C116 N108 C101 N104 -4.6(5) . . . . ?
C116 N108 C101 C102 174.3(3) . . . . ?
C104 N104 C101 N108 179.2(3) . . . . ?
Sn N104 C101 N108 -19.7(5) . . . . ?
C104 N104 C101 C102 0.2(3) . . . . ?
Sn N104 C101 C102 161.3(2) . . . . ?
N108 C101 C102 C103 179.4(3) . . . . ?
N104 C101 C102 C103 -1.5(4) . . . . ?
N108 C101 C102 C117 -1.9(6) . . . . ?
N104 C101 C102 C117 177.2(3) . . . . ?
C117 C102 C103 C120 1.1(5) . . . . ?
C101 C102 C103 C120 179.9(3) . . . . ?
C117 C102 C103 C104 -176.7(3) . . . . ?
C101 C102 C103 C104 2.1(4) . . . . ?
C105 N105 C104 N104 5.4(5) . . . . ?
C105 N105 C104 C103 -169.3(3) . . . . ?
C101 N104 C104 N105 -174.3(3) . . . . ?
Sn N104 C104 N105 24.0(4) . . . . ?
C101 N104 C104 C103 1.1(3) . . . . ?
Sn N104 C104 C103 -160.6(2) . . . . ?
C102 C103 C104 N105 173.6(3) . . . . ?
C120 C103 C104 N105 -3.9(6) . . . . ?
C102 C103 C104 N104 -2.0(4) . . . . ?
C120 C103 C104 N104 -179.5(3) . . . . ?
C104 N105 C105 N101 -3.8(5) . . . . ?
C104 N105 C105 C106 170.9(3) . . . . ?
C108 N101 C105 N105 175.3(3) . . . . ?
Sn N101 C105 N105 -26.7(4) . . . . ?
C108 N101 C105 C106 0.0(3) . . . . ?
Sn N101 C105 C106 158.0(2) . . . . ?
N105 C105 C106 C121 2.7(6) . . . . ?
N101 C105 C106 C121 178.2(3) . . . . ?
N105 C105 C106 C107 -175.0(3) . . . . ?
N101 C105 C106 C107 0.6(4) . . . . ?
C121 C106 C107 C124 -1.0(5) . . . . ?
C105 C106 C107 C124 176.9(3) . . . . ?
C121 C106 C107 C108 -178.8(3) . . . . ?
C105 C106 C107 C108 -0.9(3) . . . . ?
C109 N106 C108 N101 2.7(5) . . . . ?
C109 N106 C108 C107 -177.0(3) . . . . ?
C105 N101 C108 N106 179.7(3) . . . . ?
Sn N101 C108 N106 22.4(4) . . . . ?
C105 N101 C108 C107 -0.5(3) . . . . ?
Sn N101 C108 C107 -157.8(2) . . . . ?
C124 C107 C108 N106 3.2(6) . . . . ?
C106 C107 C108 N106 -179.4(3) . . . . ?
C124 C107 C108 N101 -176.5(3) . . . . ?
C106 C107 C108 N101 0.9(4) . . . . ?
C108 N106 C109 N102 2.0(5) . . . . ?
C108 N106 C109 C110 -177.9(3) . . . . ?
C112 N102 C109 N106 179.9(3) . . . . ?
Sn N102 C109 N106 -30.3(4) . . . . ?
C112 N102 C109 C110 -0.3(3) . . . . ?
Sn N102 C109 C110 149.6(2) . . . . ?
N106 C109 C110 C125 1.5(5) . . . . ?
N102 C109 C110 C125 -178.4(3) . . . . ?
N106 C109 C110 C111 179.1(3) . . . . ?
N102 C109 C110 C111 -0.8(3) . . . . ?
C125 C110 C111 C128 0.8(5) . . . . ?
C109 C110 C111 C128 -177.2(3) . . . . ?
C125 C110 C111 C112 179.4(3) . . . . ?
C109 C110 C111 C112 1.4(3) . . . . ?
C113 N107 C112 N102 1.0(5) . . . . ?
C113 N107 C112 C111 -177.2(3) . . . . ?
C109 N102 C112 N107 -177.3(3) . . . . ?
Sn N102 C112 N107 32.4(4) . . . . ?
C109 N102 C112 C111 1.2(3) . . . . ?
Sn N102 C112 C111 -149.2(2) . . . . ?
C128 C111 C112 N107 -4.7(5) . . . . ?
C110 C111 C112 N107 176.9(3) . . . . ?
C128 C111 C112 N102 176.8(3) . . . . ?
C110 C111 C112 N102 -1.6(3) . . . . ?
C112 N107 C113 N103 -9.6(5) . . . . ?
C112 N107 C113 C114 165.2(3) . . . . ?
C116 N103 C113 N107 174.7(3) . . . . ?
Sn N103 C113 N107 -17.4(4) . . . . ?
C116 N103 C113 C114 -0.7(3) . . . . ?
Sn N103 C113 C114 167.2(2) . . . . ?
N107 C113 C114 C129 1.0(6) . . . . ?
N103 C113 C114 C129 176.6(3) . . . . ?
N107 C113 C114 C115 -174.7(3) . . . . ?
N103 C113 C114 C115 0.8(3) . . . . ?
C129 C114 C115 C132 -1.8(5) . . . . ?
C113 C114 C115 C132 174.6(3) . . . . ?
C129 C114 C115 C116 -177.1(3) . . . . ?
C113 C114 C115 C116 -0.6(3) . . . . ?
C101 N108 C116 N103 6.6(5) . . . . ?
C101 N108 C116 C115 -169.8(3) . . . . ?
C113 N103 C116 N108 -176.5(3) . . . . ?
Sn N103 C116 N108 15.9(5) . . . . ?
C113 N103 C116 C115 0.3(4) . . . . ?
Sn N103 C116 C115 -167.4(2) . . . . ?
C132 C115 C116 N108 2.7(6) . . . . ?
C114 C115 C116 N108 177.2(3) . . . . ?
C132 C115 C116 N103 -174.3(3) . . . . ?
C114 C115 C116 N103 0.3(4) . . . . ?
C103 C102 C117 C118 -1.3(5) . . . . ?
C101 C102 C117 C118 -179.8(3) . . . . ?
C102 C117 C118 C119 0.5(5) . . . . ?
C117 C118 C119 C120 0.5(6) . . . . ?
C118 C119 C120 C103 -0.7(6) . . . . ?
C102 C103 C120 C119 -0.1(5) . . . . ?
C104 C103 C120 C119 177.1(3) . . . . ?
C107 C106 C121 C122 0.3(5) . . . . ?
C105 C106 C121 C122 -177.1(3) . . . . ?
C106 C121 C122 C123 0.7(5) . . . . ?
C121 C122 C123 C124 -1.0(6) . . . . ?
C122 C123 C124 C107 0.2(5) . . . . ?
C106 C107 C124 C123 0.8(5) . . . . ?
C108 C107 C124 C123 177.9(3) . . . . ?
C111 C110 C125 C126 -1.0(5) . . . . ?
C109 C110 C125 C126 176.4(3) . . . . ?
C110 C125 C126 C127 0.1(5) . . . . ?
C125 C126 C127 C128 1.1(5) . . . . ?
C126 C127 C128 C111 -1.4(5) . . . . ?
C110 C111 C128 C127 0.4(5) . . . . ?
C112 C111 C128 C127 -177.8(3) . . . . ?
C115 C114 C129 C130 -0.1(5) . . . . ?
C113 C114 C129 C130 -175.4(3) . . . . ?
C114 C129 C130 C131 1.5(5) . . . . ?
C129 C130 C131 C132 -1.2(5) . . . . ?
C130 C131 C132 C115 -0.7(5) . . . . ?
C114 C115 C132 C131 2.2(5) . . . . ?
C116 C115 C132 C131 176.1(3) . . . . ?
C305 C301 C302 C303 -0.8(4) . . . . ?
C306 C301 C302 C303 176.7(3) . . . . ?
Cr C301 C302 C303 -62.2(2) . . . . ?
C305 C301 C302 C307 179.9(3) . . . . ?
C306 C301 C302 C307 -2.6(6) . . . . ?
Cr C301 C302 C307 118.5(4) . . . . ?
C305 C301 C302 Cr 61.3(2) . . . . ?
C306 C301 C302 Cr -121.2(3) . . . . ?
C301 C302 C303 C304 0.7(4) . . . . ?
C307 C302 C303 C304 -179.9(3) . . . . ?
Cr C302 C303 C304 -61.5(2) . . . . ?
C301 C302 C303 C308 -178.7(3) . . . . ?
C307 C302 C303 C308 0.6(5) . . . . ?
Cr C302 C303 C308 119.0(3) . . . . ?
C301 C302 C303 Cr 62.3(2) . . . . ?
C307 C302 C303 Cr -118.4(3) . . . . ?
C302 C303 C304 C305 -0.4(4) . . . . ?
C308 C303 C304 C305 179.1(3) . . . . ?
Cr C303 C304 C305 -62.0(2) . . . . ?
C302 C303 C304 C309 -179.8(3) . . . . ?
C308 C303 C304 C309 -0.3(6) . . . . ?
Cr C303 C304 C309 118.6(4) . . . . ?
C302 C303 C304 Cr 61.7(2) . . . . ?
C308 C303 C304 Cr -118.9(3) . . . . ?
C302 C301 C305 C304 0.6(4) . . . . ?
C306 C301 C305 C304 -176.9(3) . . . . ?
Cr C301 C305 C304 61.9(2) . . . . ?
C302 C301 C305 C310 -179.8(3) . . . . ?
C306 C301 C305 C310 2.7(6) . . . . ?
Cr C301 C305 C310 -118.5(4) . . . . ?
C302 C301 C305 Cr -61.3(2) . . . . ?
C306 C301 C305 Cr 121.2(4) . . . . ?
C303 C304 C305 C301 -0.1(4) . . . . ?
C309 C304 C305 C301 179.2(3) . . . . ?
Cr C304 C305 C301 -62.4(2) . . . . ?
C303 C304 C305 C310 -179.7(3) . . . . ?
C309 C304 C305 C310 -0.4(6) . . . . ?
Cr C304 C305 C310 118.0(4) . . . . ?
C303 C304 C305 Cr 62.3(2) . . . . ?
C309 C304 C305 Cr -118.3(4) . . . . ?
C315 C311 C312 C313 0.3(4) . . . . ?
C316 C311 C312 C313 -179.7(3) . . . . ?
Cr C311 C312 C313 62.1(2) . . . . ?
C315 C311 C312 C317 -179.7(3) . . . . ?
C316 C311 C312 C317 0.3(5) . . . . ?
Cr C311 C312 C317 -117.9(3) . . . . ?
C315 C311 C312 Cr -61.7(2) . . . . ?
C316 C311 C312 Cr 118.3(3) . . . . ?
C311 C312 C313 C314 0.0(4) . . . . ?
C317 C312 C313 C314 180.0(3) . . . . ?
Cr C312 C313 C314 61.8(2) . . . . ?
C311 C312 C313 C318 179.5(3) . . . . ?
C317 C312 C313 C318 -0.5(5) . . . . ?
Cr C312 C313 C318 -118.7(3) . . . . ?
C311 C312 C313 Cr -61.8(2) . . . . ?
C317 C312 C313 Cr 118.2(3) . . . . ?
C312 C313 C314 C315 -0.3(4) . . . . ?
C318 C313 C314 C315 -179.8(3) . . . . ?
Cr C313 C314 C315 61.3(2) . . . . ?
C312 C313 C314 C319 -179.7(3) . . . . ?
C318 C313 C314 C319 0.8(5) . . . . ?
Cr C313 C314 C319 -118.0(4) . . . . ?
C312 C313 C314 Cr -61.6(2) . . . . ?
C318 C313 C314 Cr 118.9(3) . . . . ?
C313 C314 C315 C311 0.5(4) . . . . ?
C319 C314 C315 C311 179.9(3) . . . . ?
Cr C314 C315 C311 62.1(2) . . . . ?
C313 C314 C315 C320 179.7(3) . . . . ?
C319 C314 C315 C320 -1.0(5) . . . . ?
Cr C314 C315 C320 -118.8(3) . . . . ?
C313 C314 C315 Cr -61.5(2) . . . . ?
C319 C314 C315 Cr 117.8(3) . . . . ?
C312 C311 C315 C314 -0.5(4) . . . . ?
C316 C311 C315 C314 179.5(3) . . . . ?
Cr C311 C315 C314 -62.5(2) . . . . ?
C312 C311 C315 C320 -179.7(3) . . . . ?
C316 C311 C315 C320 0.3(6) . . . . ?
Cr C311 C315 C320 118.4(3) . . . . ?
C312 C311 C315 Cr 61.9(2) . . . . ?
C316 C311 C315 Cr -118.0(4) . . . . ?
C6S C1S C2S C3S 0.0 . . . . ?
Cl1 C1S C2S C3S 178.1(2) . . . . ?
C6S C1S C2S Cl2 -178.0(2) . . . . ?
Cl1 C1S C2S Cl2 0.15(19) . . . . ?
C1S C2S C3S C4S 0.0 . . . . ?
Cl2 C2S C3S C4S 178.04(19) . . . . ?
C2S C3S C4S C5S 0.0 . . . . ?
C3S C4S C5S C6S 0.0 . . . . ?
C4S C5S C6S C1S 0.0 . . . . ?
C2S C1S C6S C5S 0.0 . . . . ?
Cl1 C1S C6S C5S -178.14(19) . . . . ?
